data_7236310
loop_
_publ_author_name
'Feng, Yongan'
'Bi, Yangang'
'Zhao, Wenyuan'
'Zhang, Tonglai'

_publ_section_title
;
 Anionic metal--organic frameworks lead the way to eco-friendly
 high-energy-density materials
;
_journal_issue 20
_journal_name_full 'Journal of Materials Chemistry A'
_journal_page_first 7596
_journal_paper_doi 10.1039/C6TA02340A
_journal_volume 4
_journal_year 2016
_chemical_formula_moiety '2(C3 H2 Cu0.5 N8), 2(C H7 N4)'
_chemical_formula_sum 'C8 H18 Cu N24'
_chemical_formula_weight 514.00
_chemical_name_systematic Cu-BTM-AG
_space_group_crystal_system monoclinic
_space_group_IT_number 14
_space_group_name_Hall '-P 2ybc'
_space_group_name_H-M_alt 'P 1 21/c 1'
_atom_sites_solution_hydrogens geom
_atom_sites_solution_primary direct
_atom_sites_solution_secondary difmap
_audit_creation_date 2015-03-23
_audit_creation_method
;
  Olex2 1.1
  (compiled 2011.02.15 svn.r1672, GUI svn.r3494)
;
_audit_update_record
;
2016-01-26 deposited with the CCDC.
2016-04-22 downloaded from the CCDC.
;
_cell_angle_alpha 90.00
_cell_angle_beta 107.10(5)
_cell_angle_gamma 90.00
_cell_formula_units_Z 2
_cell_length_a 11.590(5)
_cell_length_b 10.2064(5)
_cell_length_c 8.269(4)
_cell_measurement_reflns_used 1821
_cell_measurement_temperature 101.8
_cell_measurement_theta_max 29.4493
_cell_measurement_theta_min 3.3420
_cell_volume 934.9(7)
_computing_cell_refinement
;
CrysAlisPro, Agilent Technologies,
Version 1.171.35.11 (release 16-05-2011 CrysAlis171 .NET)
(compiled May 16 2011,17:55:39)
;
_computing_data_collection
;
CrysAlisPro, Agilent Technologies,
Version 1.171.35.11 (release 16-05-2011 CrysAlis171 .NET)
(compiled May 16 2011,17:55:39)
;
_computing_data_reduction
;
CrysAlisPro, Agilent Technologies,
Version 1.171.35.11 (release 16-05-2011 CrysAlis171 .NET)
(compiled May 16 2011,17:55:39)
;
_computing_molecular_graphics
;
O. V. Dolomanov, L. J. Bourhis, R. J. Gildea, J. A. K. Howard and H. Puschmann,
OLEX2: a complete structure solution, refinement and analysis program.
J. Appl. Cryst. (2009). 42, 339-341.
;
_computing_publication_material
;
O. V. Dolomanov, L. J. Bourhis, R. J. Gildea, J. A. K. Howard and H. Puschmann,
OLEX2: a complete structure solution, refinement and analysis program.
J. Appl. Cryst. (2009). 42, 339-341.
;
_computing_structure_refinement 'SHELXL-97 (Sheldrick, 1997)'
_computing_structure_solution 'A short history of SHELX (Sheldrick, 2007)/Bruker'
_diffrn_ambient_temperature 101.8
_diffrn_detector_area_resol_mean 16.0971
_diffrn_measured_fraction_theta_full 0.998
_diffrn_measured_fraction_theta_max 0.998
_diffrn_measurement_details
;
#__ type_ start__ end____ width___ exp.time_
  1 omega  -39.00   -1.00   1.0000    1.5000
omega____ theta____ kappa____ phi______ frames
    -      -13.5772   77.0000 -150.0000 38

#__ type_ start__ end____ width___ exp.time_
  2 omega    0.00   87.00   1.0000    1.5000
omega____ theta____ kappa____ phi______ frames
    -       18.8897   37.0000   60.0000 87

#__ type_ start__ end____ width___ exp.time_
  3 omega  -48.00   37.00   1.0000    1.5000
omega____ theta____ kappa____ phi______ frames
    -       18.8897  -37.0000 -120.0000 85
;
_diffrn_measurement_device_type 'Xcalibur, Eos, Gemini'
_diffrn_measurement_method '\w scans'
_diffrn_orient_matrix_UB_11 0.0077071000
_diffrn_orient_matrix_UB_12 -0.0633880000
_diffrn_orient_matrix_UB_13 0.0366616000
_diffrn_orient_matrix_UB_21 0.0626943000
_diffrn_orient_matrix_UB_22 0.0118585000
_diffrn_orient_matrix_UB_23 0.0341440000
_diffrn_orient_matrix_UB_31 -0.0099056000
_diffrn_orient_matrix_UB_32 0.0257402000
_diffrn_orient_matrix_UB_33 0.0744700000
_diffrn_radiation_monochromator graphite
_diffrn_radiation_type 'Mo K\a'
_diffrn_radiation_wavelength 0.7107
_diffrn_reflns_av_R_equivalents 0.0236
_diffrn_reflns_av_unetI/netI 0.0360
_diffrn_reflns_limit_h_max 10
_diffrn_reflns_limit_h_min -14
_diffrn_reflns_limit_k_max 12
_diffrn_reflns_limit_k_min -9
_diffrn_reflns_limit_l_max 8
_diffrn_reflns_limit_l_min -10
_diffrn_reflns_number 3797
_diffrn_reflns_theta_full 25.97
_diffrn_reflns_theta_max 25.97
_diffrn_reflns_theta_min 3.35
_diffrn_source 'Enhance (Mo) X-ray Source'
_exptl_absorpt_coefficient_mu 1.231
_exptl_absorpt_correction_T_max 1.00000
_exptl_absorpt_correction_T_min 0.88423
_exptl_absorpt_correction_type multi-scan
_exptl_absorpt_process_details
;
CrysAlisPro, Agilent Technologies,
Version 1.171.35.11 (release 16-05-2011 CrysAlis171 .NET)
(compiled May 16 2011,17:55:39)
Empirical absorption correction using spherical harmonics,
 implemented in SCALE3 ABSPACK scaling algorithm.
;
_exptl_crystal_colour blue
_exptl_crystal_density_diffrn 1.826
_exptl_crystal_density_method 'not measured'
_exptl_crystal_description block
_exptl_crystal_F_000 526
_exptl_crystal_size_max 0.50
_exptl_crystal_size_mid 0.50
_exptl_crystal_size_min 0.45
_refine_diff_density_max 0.329
_refine_diff_density_min -0.346
_refine_diff_density_rms 0.067
_refine_ls_extinction_method none
_refine_ls_goodness_of_fit_ref 1.091
_refine_ls_hydrogen_treatment mixed
_refine_ls_matrix_type full
_refine_ls_number_parameters 151
_refine_ls_number_reflns 1833
_refine_ls_number_restraints 0
_refine_ls_restrained_S_all 1.091
_refine_ls_R_factor_all 0.0333
_refine_ls_R_factor_gt 0.0293
_refine_ls_shift/su_max 0.000
_refine_ls_shift/su_mean 0.000
_refine_ls_structure_factor_coef Fsqd
_refine_ls_weighting_details 'calc w=1/[\s^2^(Fo^2^)+(0.0202P)^2^+0.8096P] where P=(Fo^2^+2Fc^2^)/3'
_refine_ls_weighting_scheme calc
_refine_ls_wR_factor_gt 0.0663
_refine_ls_wR_factor_ref 0.0680
_reflns_number_gt 1664
_reflns_number_total 1833
_reflns_threshold_expression >2sigma(I)
_cod_data_source_file c6ta02340a2.cif
_cod_data_source_block exp_2906
_cod_original_cell_volume 934.9(6)
_cod_database_code 7236310
_reflns_odcompleteness_completeness 99.66
_reflns_odcompleteness_iscentric 1
_reflns_odcompleteness_theta 26.32

loop_
_space_group_symop_id
_space_group_symop_operation_xyz
1 'x, y, z'
2 '-x, y+1/2, -z+1/2'
3 '-x, -y, -z'
4 'x, -y-1/2, z-1/2'

loop_
_atom_site_label
_atom_site_type_symbol
_atom_site_fract_x
_atom_site_fract_y
_atom_site_fract_z
_atom_site_U_iso_or_equiv
_atom_site_adp_type
_atom_site_occupancy
_atom_site_symmetry_multiplicity
_atom_site_calc_flag
_atom_site_refinement_flags
Cu1 Cu 1.0000 0.5000 0.0000 0.00962(12) Uani 1 2 d S
N2 N 0.86762(16) 0.38359(17) 0.2341(2) 0.0111(4) Uani 1 1 d .
N1 N 0.95662(15) 0.37131(16) 0.1589(2) 0.0093(4) Uani 1 1 d .
N12 N 1.28545(18) 0.53645(19) 0.4879(3) 0.0225(5) Uani 1 1 d .
H12A H 1.2808 0.5031 0.5804 0.027 Uiso 1 1 d R
H12B H 1.2149 0.5310 0.4143 0.027 Uiso 1 1 d R
N5 N 1.16427(15) 0.41700(16) 0.0756(2) 0.0102(4) Uani 1 1 d .
N6 N 1.27041(16) 0.47478(17) 0.0851(2) 0.0129(4) Uani 1 1 d .
C3 C 1.19155(19) 0.2937(2) 0.1297(3) 0.0100(4) Uani 1 1 d .
N8 N 1.30986(16) 0.27230(17) 0.1711(2) 0.0140(4) Uani 1 1 d .
C2 C 0.99998(18) 0.24959(19) 0.1954(3) 0.0090(4) Uani 1 1 d .
N7 N 1.35655(16) 0.38865(17) 0.1417(2) 0.0147(4) Uani 1 1 d .
N4 N 0.94119(15) 0.18548(17) 0.2878(2) 0.0109(4) Uani 1 1 d .
N11 N 1.31693(17) 0.66915(18) 0.5160(2) 0.0172(4) Uani 1 1 d .
H11 H 1.2806 0.7198 0.5721 0.021 Uiso 1 1 calc R
N3 N 0.85886(16) 0.27321(17) 0.3096(2) 0.0111(4) Uani 1 1 d .
C1 C 1.10133(19) 0.1925(2) 0.1420(3) 0.0114(4) Uani 1 1 d .
H1A H 1.0685 0.1496 0.0306 0.014 Uiso 1 1 calc R
H1B H 1.1422 0.1247 0.2246 0.014 Uiso 1 1 calc R
N9 N 1.42543(17) 0.84384(18) 0.4674(3) 0.0186(4) Uani 1 1 d .
H9A H 1.4825 0.8767 0.4290 0.022 Uiso 1 1 calc R
H9B H 1.3832 0.8957 0.5135 0.022 Uiso 1 1 calc R
N10 N 1.46516(17) 0.63683(17) 0.3871(2) 0.0157(4) Uani 1 1 d .
H10A H 1.5225 0.6682 0.3481 0.019 Uiso 1 1 calc R
H10B H 1.4492 0.5524 0.3803 0.019 Uiso 1 1 calc R
C4 C 1.40307(19) 0.7165(2) 0.4557(3) 0.0140(5) Uani 1 1 d .

loop_
_atom_site_aniso_label
_atom_site_aniso_U_11
_atom_site_aniso_U_22
_atom_site_aniso_U_33
_atom_site_aniso_U_23
_atom_site_aniso_U_13
_atom_site_aniso_U_12
Cu1 0.00755(19) 0.00891(19) 0.0136(2) 0.00408(15) 0.00498(14) 0.00148(14)
N2 0.0104(9) 0.0115(9) 0.0126(9) 0.0003(7) 0.0053(7) 0.0004(7)
N1 0.0086(9) 0.0084(8) 0.0117(9) -0.0001(7) 0.0043(7) 0.0011(7)
N12 0.0207(11) 0.0193(10) 0.0304(12) 0.0107(9) 0.0120(9) 0.0016(9)
N5 0.0094(9) 0.0097(8) 0.0125(9) 0.0005(7) 0.0048(7) -0.0008(7)
N6 0.0094(9) 0.0131(9) 0.0170(10) 0.0024(8) 0.0050(7) -0.0004(7)
C3 0.0111(10) 0.0103(10) 0.0096(10) -0.0014(8) 0.0046(8) 0.0012(8)
N8 0.0114(9) 0.0136(9) 0.0183(10) 0.0022(8) 0.0062(8) 0.0012(7)
C2 0.0083(10) 0.0092(9) 0.0088(10) -0.0015(8) 0.0012(8) -0.0012(8)
N7 0.0102(9) 0.0131(9) 0.0215(10) 0.0029(8) 0.0059(8) 0.0006(7)
N4 0.0087(9) 0.0120(9) 0.0122(9) 0.0004(8) 0.0034(7) -0.0001(7)
N11 0.0153(10) 0.0192(10) 0.0205(11) 0.0000(9) 0.0104(8) 0.0011(8)
N3 0.0106(9) 0.0110(9) 0.0122(9) 0.0012(7) 0.0040(7) 0.0010(7)
C1 0.0116(11) 0.0093(10) 0.0150(11) 0.0021(9) 0.0064(9) 0.0016(9)
N9 0.0135(10) 0.0169(10) 0.0290(12) -0.0067(9) 0.0117(9) -0.0005(8)
N10 0.0148(10) 0.0125(9) 0.0237(11) -0.0003(8) 0.0115(8) -0.0008(8)
C4 0.0101(11) 0.0194(11) 0.0116(11) 0.0008(9) 0.0018(8) 0.0017(9)

loop_
_atom_type_symbol
_atom_type_description
_atom_type_scat_dispersion_real
_atom_type_scat_dispersion_imag
_atom_type_scat_source
C C 0.0033 0.0016 'International Tables Vol C Tables 4.2.6.8 and 6.1.1.4'
H H 0.0000 0.0000 'International Tables Vol C Tables 4.2.6.8 and 6.1.1.4'
Cu Cu 0.3201 1.2651 'International Tables Vol C Tables 4.2.6.8 and 6.1.1.4'
N N 0.0061 0.0033 'International Tables Vol C Tables 4.2.6.8 and 6.1.1.4'

loop_
_geom_angle_atom_site_label_1
_geom_angle_atom_site_label_2
_geom_angle_atom_site_label_3
_geom_angle
_geom_angle_site_symmetry_1
_geom_angle_site_symmetry_3
N1 Cu1 N1 180.00(7) . 3_765
N5 Cu1 N1 85.29(7) 3_765 3_765
N5 Cu1 N1 94.71(7) . 3_765
N5 Cu1 N1 85.29(7) . .
N5 Cu1 N1 94.71(7) 3_765 .
N5 Cu1 N5 180.0 . 3_765
N3 N2 N1 108.39(16) . .
N2 N1 Cu1 127.21(13) . .
C2 N1 Cu1 126.85(14) . .
C2 N1 N2 105.49(16) . .
H12A N12 H12B 108.0 . .
N11 N12 H12A 108.6 . .
N11 N12 H12B 108.9 . .
N6 N5 Cu1 126.88(13) . .
C3 N5 Cu1 127.46(14) . .
C3 N5 N6 105.65(17) . .
N7 N6 N5 108.34(16) . .
N5 C3 C1 124.72(19) . .
N8 C3 N5 111.31(18) . .
N8 C3 C1 123.96(19) . .
C3 N8 N7 104.23(17) . .
N1 C2 C1 124.83(18) . .
N4 C2 N1 111.26(18) . .
N4 C2 C1 123.90(18) . .
N6 N7 N8 110.46(17) . .
C2 N4 N3 104.43(16) . .
N12 N11 H11 120.8 . .
C4 N11 N12 118.40(18) . .
C4 N11 H11 120.8 . .
N2 N3 N4 110.41(16) . .
C3 C1 H1A 109.1 . .
C3 C1 H1B 109.1 . .
C2 C1 C3 112.27(17) . .
C2 C1 H1A 109.1 . .
C2 C1 H1B 109.1 . .
H1A C1 H1B 107.9 . .
H9A N9 H9B 120.0 . .
C4 N9 H9A 120.0 . .
C4 N9 H9B 120.0 . .
H10A N10 H10B 120.0 . .
C4 N10 H10A 120.0 . .
C4 N10 H10B 120.0 . .
N9 C4 N11 118.8(2) . .
N10 C4 N11 120.1(2) . .
N10 C4 N9 121.1(2) . .

loop_
_geom_bond_atom_site_label_1
_geom_bond_atom_site_label_2
_geom_bond_distance
_geom_bond_site_symmetry_2
Cu1 N1 2.0229(17) 3_765
Cu1 N1 2.0229(17) .
Cu1 N5 2.0084(19) .
Cu1 N5 2.0084(19) 3_765
N2 N1 1.358(2) .
N2 N3 1.307(2) .
N1 C2 1.341(3) .
N12 H12A 0.8530 .
N12 H12B 0.8659 .
N12 N11 1.404(3) .
N5 N6 1.345(2) .
N5 C3 1.342(3) .
N6 N7 1.309(3) .
C3 N8 1.330(3) .
C3 C1 1.494(3) .
N8 N7 1.356(2) .
C2 N4 1.335(3) .
C2 C1 1.490(3) .
N4 N3 1.358(2) .
N11 H11 0.8800 .
N11 C4 1.331(3) .
C1 H1A 0.9900 .
C1 H1B 0.9900 .
N9 H9A 0.8800 .
N9 H9B 0.8800 .
N9 C4 1.323(3) .
N10 H10A 0.8800 .
N10 H10B 0.8800 .
N10 C4 1.320(3) .

loop_
_geom_torsion_atom_site_label_1
_geom_torsion_atom_site_label_2
_geom_torsion_atom_site_label_3
_geom_torsion_atom_site_label_4
_geom_torsion
_geom_torsion_site_symmetry_1
Cu1 N1 C2 N4 -172.04(13) .
Cu1 N1 C2 C1 8.5(3) .
Cu1 N5 N6 N7 179.31(14) .
Cu1 N5 C3 N8 -179.47(14) .
Cu1 N5 C3 C1 0.6(3) .
N2 N1 C2 N4 0.7(2) .
N2 N1 C2 C1 -178.71(19) .
N1 Cu1 N1 N2 92(100) 3_765
N1 Cu1 N1 C2 -97(100) 3_765
N1 Cu1 N5 N6 -150.45(17) .
N1 Cu1 N5 N6 29.55(17) 3_765
N1 Cu1 N5 C3 28.35(17) .
N1 Cu1 N5 C3 -151.65(17) 3_765
N1 N2 N3 N4 0.3(2) .
N1 C2 N4 N3 -0.6(2) .
N1 C2 C1 C3 31.4(3) .
N12 N11 C4 N9 173.7(2) .
N12 N11 C4 N10 -6.9(3) .
N5 Cu1 N1 N2 155.87(17) .
N5 Cu1 N1 N2 -24.13(17) 3_765
N5 Cu1 N1 C2 147.14(17) 3_765
N5 Cu1 N1 C2 -32.86(17) .
N5 Cu1 N5 N6 -18(100) 3_765
N5 Cu1 N5 C3 161(100) 3_765
N5 N6 N7 N8 0.0(2) .
N5 C3 N8 N7 0.4(2) .
N5 C3 C1 C2 -36.3(3) .
N6 N5 C3 N8 -0.5(2) .
N6 N5 C3 C1 179.65(19) .
C3 N5 N6 N7 0.3(2) .
C3 N8 N7 N6 -0.2(2) .
N8 C3 C1 C2 143.8(2) .
C2 N4 N3 N2 0.2(2) .
N4 C2 C1 C3 -148.0(2) .
N3 N2 N1 Cu1 172.13(13) .
N3 N2 N1 C2 -0.6(2) .
C1 C3 N8 N7 -179.68(19) .
C1 C2 N4 N3 178.90(19) .
